data_7012897
loop_
_publ_author_name
'Standfest-Hauser, Christina M.'
'Mereiter, Kurt'
'Schmid, Roland'
'Kirchner, Karl'

_publ_section_title
;
 Some binding modes of 2-aminopyridine to ruthenium(ii) fragments
;
_journal_issue 11
_journal_name_full 'Dalton Transactions'
_journal_page_first 2329
_journal_paper_doi 10.1039/b302416d
_journal_year 2003
_chemical_formula_moiety 'C41 H36 Cl2 N2 P2 Ru, C H Cl3'
_chemical_formula_sum 'C42 H37 Cl5 N2 P2 Ru'
_chemical_formula_weight 910.00
_chemical_name_common '(RuCl2(PPh3)2(kappa2-N,N-apy)).CHCl3, compound (12)'
_chemical_name_systematic
; 
? 
;
_space_group_IT_number 61
_symmetry_cell_setting orthorhombic
_symmetry_space_group_name_Hall '-P 2ac 2ab'
_symmetry_space_group_name_H-M 'P b c a'
_atom_sites_solution_hydrogens geom
_atom_sites_solution_primary direct
_atom_sites_solution_secondary difmap
_audit_creation_method SHELXL-97
_cell_angle_alpha 90.00
_cell_angle_beta 90.00
_cell_angle_gamma 90.00
_cell_formula_units_Z 8
_cell_length_a 11.215(2)
_cell_length_b 22.814(3)
_cell_length_c 31.409(4)
_cell_measurement_reflns_used 1008
_cell_measurement_temperature 173(2)
_cell_measurement_theta_max 24.8
_cell_measurement_theta_min 2.4
_cell_volume 8036(2)
_computing_cell_refinement 'Bruker SAINT'
_computing_data_collection 'Bruker SMART'
_computing_data_reduction 'Bruker SAINT, SADABS, XPREP'
_computing_molecular_graphics 'Bruker SHELXTL'
_computing_publication_material 'Bruker SHELXTL'
_computing_structure_refinement 'SHELXL-97 (Sheldrick, 1997)'
_computing_structure_solution 'SHELXS-97 (Sheldrick, 1997)'
_diffrn_ambient_temperature 173(2)
_diffrn_measured_fraction_theta_full 0.997
_diffrn_measured_fraction_theta_max 0.997
_diffrn_measurement_device_type 'BRUKER SMART 3-circle with CCD area detector'
_diffrn_measurement_method 'omega and phi scans'
_diffrn_radiation_monochromator graphite
_diffrn_radiation_source 'normal-focus sealed tube'
_diffrn_radiation_type MoK\a
_diffrn_radiation_wavelength 0.71073
_diffrn_reflns_av_R_equivalents 0.1345
_diffrn_reflns_av_sigmaI/netI 0.1025
_diffrn_reflns_limit_h_max 13
_diffrn_reflns_limit_h_min -13
_diffrn_reflns_limit_k_max 21
_diffrn_reflns_limit_k_min -27
_diffrn_reflns_limit_l_max 28
_diffrn_reflns_limit_l_min -37
_diffrn_reflns_number 35553
_diffrn_reflns_theta_full 25.02
_diffrn_reflns_theta_max 25.02
_diffrn_reflns_theta_min 1.90
_exptl_absorpt_coefficient_mu 0.836
_exptl_absorpt_correction_T_max 0.88
_exptl_absorpt_correction_T_min 0.78
_exptl_absorpt_correction_type multi-scan
_exptl_crystal_colour yellow
_exptl_crystal_density_diffrn 1.504
_exptl_crystal_density_method 'not measured'
_exptl_crystal_description block
_exptl_crystal_F_000 3696
_exptl_crystal_size_max 0.30
_exptl_crystal_size_mid 0.20
_exptl_crystal_size_min 0.15
_refine_diff_density_max 0.820
_refine_diff_density_min -0.706
_refine_diff_density_rms 0.104
_refine_ls_extinction_method none
_refine_ls_goodness_of_fit_ref 0.971
_refine_ls_hydrogen_treatment mixed
_refine_ls_matrix_type full
_refine_ls_number_parameters 361
_refine_ls_number_reflns 7073
_refine_ls_number_restraints 0
_refine_ls_restrained_S_all 0.971
_refine_ls_R_factor_all 0.1104
_refine_ls_R_factor_gt 0.0547
_refine_ls_shift/su_max 0.000
_refine_ls_shift/su_mean 0.000
_refine_ls_structure_factor_coef Fsqd
_refine_ls_weighting_details 'calc w=1/[\s^2^(Fo^2^)+(0.0616P)^2^+1.1808P] where P=(Fo^2^+2Fc^2^)/3'
_refine_ls_weighting_scheme calc
_refine_ls_wR_factor_gt 0.1137
_refine_ls_wR_factor_ref 0.1316
_reflns_number_gt 4071
_reflns_number_total 7073
_reflns_threshold_expression >2sigma(I)
_cod_data_source_file b302416d.txt
_cod_data_source_block 12CHCL3
_cod_depositor_comments
;
The following automatic conversions were performed:
'_symmetry_cell_setting' value 'Orthorhombic' changed to 'orthorhombic'
according to '/home/saulius/struct/CIF-dictionaries/cif_core.dic'
dictionary named 'cif_core.dic' version 2.4.1 from 2010-06-29.

Automatic conversion script
Id: cif_fix_enum 1527 2010-12-29 10:47:43Z saulius 
;
_cod_original_sg_symbol_H-M Pbca
_cod_database_code 7012897

loop_
_symmetry_equiv_pos_as_xyz
'x, y, z'
'-x+1/2, -y, z+1/2'
'-x, y+1/2, -z+1/2'
'x+1/2, -y+1/2, -z'
'-x, -y, -z'
'x-1/2, y, -z-1/2'
'x, -y-1/2, z-1/2'
'-x-1/2, y-1/2, z'

loop_
_atom_site_label
_atom_site_type_symbol
_atom_site_fract_x
_atom_site_fract_y
_atom_site_fract_z
_atom_site_U_iso_or_equiv
_atom_site_adp_type
_atom_site_occupancy
_atom_site_symmetry_multiplicity
_atom_site_calc_flag
_atom_site_refinement_flags
_atom_site_disorder_assembly
_atom_site_disorder_group
Ru Ru 0.59517(4) 0.418338(18) 0.084203(13) 0.01828(13) Uani 1 1 d . . .
Cl1 Cl 0.45077(11) 0.40923(6) 0.02723(4) 0.0246(3) Uani 1 1 d . . .
Cl2 Cl 0.74906(11) 0.45610(6) 0.13029(4) 0.0272(3) Uani 1 1 d . . .
P1 P 0.59112(13) 0.32311(6) 0.10689(4) 0.0213(3) Uani 1 1 d . . .
P2 P 0.45619(12) 0.45863(6) 0.12919(4) 0.0201(3) Uani 1 1 d . . .
C1 C 0.6371(3) 0.27131(15) 0.06421(9) 0.0246(13) Uani 1 1 d G . .
C2 C 0.7168(4) 0.22603(17) 0.07233(10) 0.0457(18) Uani 1 1 d G . .
H2 H 0.7475 0.2205 0.1002 0.055 Uiso 1 1 calc R . .
C3 C 0.7517(4) 0.18877(16) 0.03960(13) 0.063(2) Uani 1 1 d G . .
H3 H 0.8062 0.1578 0.0451 0.075 Uiso 1 1 calc R . .
C4 C 0.7069(4) 0.19680(17) -0.00124(11) 0.0475(18) Uani 1 1 d G . .
H4 H 0.7307 0.1713 -0.0236 0.057 Uiso 1 1 calc R . .
C5 C 0.6271(4) 0.24208(17) -0.00936(9) 0.0416(18) Uani 1 1 d G . .
H5 H 0.5965 0.2476 -0.0373 0.050 Uiso 1 1 calc R . .
C6 C 0.5922(3) 0.27933(14) 0.02336(11) 0.0316(14) Uani 1 1 d G . .
H6 H 0.5377 0.3103 0.0178 0.038 Uiso 1 1 calc R . .
C7 C 0.4520(3) 0.28712(16) 0.12529(11) 0.0272(14) Uani 1 1 d G . .
C8 C 0.3976(4) 0.24380(18) 0.10099(11) 0.0494(18) Uani 1 1 d G . .
H8 H 0.4336 0.2309 0.0753 0.059 Uiso 1 1 calc R . .
C9 C 0.2903(4) 0.21934(19) 0.11430(13) 0.068(2) Uani 1 1 d G . .
H9 H 0.2531 0.1897 0.0977 0.082 Uiso 1 1 calc R . .
C10 C 0.2375(3) 0.23821(19) 0.15192(14) 0.054(2) Uani 1 1 d G . .
H10 H 0.1643 0.2215 0.1610 0.065 Uiso 1 1 calc R . .
C11 C 0.2920(3) 0.28153(18) 0.17623(10) 0.0385(16) Uani 1 1 d G . .
H11 H 0.2559 0.2944 0.2019 0.046 Uiso 1 1 calc R . .
C12 C 0.3992(3) 0.30599(15) 0.16292(11) 0.0340(14) Uani 1 1 d G . .
H12 H 0.4364 0.3356 0.1795 0.041 Uiso 1 1 calc R . .
C13 C 0.7002(3) 0.30240(16) 0.14827(10) 0.0269(14) Uani 1 1 d G . .
C14 C 0.8169(3) 0.32068(15) 0.14156(10) 0.0315(15) Uani 1 1 d G . .
H14 H 0.8358 0.3442 0.1175 0.038 Uiso 1 1 calc R . .
C15 C 0.9060(3) 0.30454(17) 0.17001(13) 0.0403(16) Uani 1 1 d G . .
H15 H 0.9857 0.3170 0.1654 0.048 Uiso 1 1 calc R . .
C16 C 0.8783(3) 0.27011(18) 0.20516(11) 0.050(2) Uani 1 1 d G . .
H16 H 0.9392 0.2591 0.2246 0.061 Uiso 1 1 calc R . .
C17 C 0.7616(4) 0.25183(16) 0.21187(10) 0.0466(18) Uani 1 1 d G . .
H17 H 0.7427 0.2283 0.2359 0.056 Uiso 1 1 calc R . .
C18 C 0.6725(3) 0.26797(17) 0.18342(12) 0.0368(15) Uani 1 1 d G . .
H18 H 0.5927 0.2555 0.1880 0.044 Uiso 1 1 calc R . .
C19 C 0.4750(3) 0.53836(11) 0.12428(11) 0.0253(13) Uani 1 1 d G . .
C20 C 0.5347(3) 0.57082(16) 0.15509(10) 0.0342(15) Uani 1 1 d G . .
H20 H 0.5622 0.5523 0.1803 0.041 Uiso 1 1 calc R . .
C21 C 0.5541(3) 0.63041(16) 0.14897(12) 0.0440(17) Uani 1 1 d G . .
H21 H 0.5948 0.6526 0.1700 0.053 Uiso 1 1 calc R . .
C22 C 0.5138(4) 0.65753(11) 0.11204(14) 0.0441(18) Uani 1 1 d G . .
H22 H 0.5271 0.6983 0.1079 0.053 Uiso 1 1 calc R . .
C23 C 0.4542(3) 0.62507(15) 0.08123(11) 0.0388(16) Uani 1 1 d G . .
H23 H 0.4267 0.6436 0.0560 0.047 Uiso 1 1 calc R . .
C24 C 0.4348(3) 0.56549(14) 0.08736(10) 0.0301(14) Uani 1 1 d G . .
H24 H 0.3940 0.5433 0.0663 0.036 Uiso 1 1 calc R . .
C25 C 0.4617(3) 0.44781(17) 0.18763(8) 0.0206(12) Uani 1 1 d G . .
C26 C 0.3668(3) 0.46605(19) 0.21280(11) 0.0425(17) Uani 1 1 d G . .
H26 H 0.2991 0.4839 0.2000 0.051 Uiso 1 1 calc R . .
C27 C 0.3708(3) 0.4582(2) 0.25667(11) 0.052(2) Uani 1 1 d G . .
H27 H 0.3060 0.4707 0.2739 0.062 Uiso 1 1 calc R . .
C28 C 0.4699(4) 0.43212(19) 0.27536(8) 0.0416(17) Uani 1 1 d G . .
H28 H 0.4727 0.4268 0.3053 0.050 Uiso 1 1 calc R . .
C29 C 0.5648(3) 0.41388(17) 0.25019(11) 0.0356(15) Uani 1 1 d G . .
H29 H 0.6325 0.3961 0.2630 0.043 Uiso 1 1 calc R . .
C30 C 0.5608(3) 0.42173(17) 0.20633(10) 0.0326(14) Uani 1 1 d G . .
H30 H 0.6256 0.4093 0.1891 0.039 Uiso 1 1 calc R . .
C31 C 0.2951(2) 0.45103(15) 0.11786(11) 0.0252(13) Uani 1 1 d G . .
C32 C 0.2534(3) 0.39795(13) 0.10202(11) 0.0275(14) Uani 1 1 d G . .
H32 H 0.3079 0.3673 0.0957 0.033 Uiso 1 1 calc R . .
C33 C 0.1320(3) 0.38977(14) 0.09538(11) 0.0339(15) Uani 1 1 d G . .
H33 H 0.1035 0.3535 0.0846 0.041 Uiso 1 1 calc R . .
C34 C 0.0523(2) 0.43467(18) 0.10457(12) 0.0416(18) Uani 1 1 d G . .
H34 H -0.0307 0.4291 0.1000 0.050 Uiso 1 1 calc R . .
C35 C 0.0939(3) 0.48775(15) 0.12041(12) 0.0366(15) Uani 1 1 d G . .
H35 H 0.0394 0.5184 0.1267 0.044 Uiso 1 1 calc R . .
C36 C 0.2153(3) 0.49593(12) 0.12705(11) 0.0283(14) Uani 1 1 d G . .
H36 H 0.2438 0.5322 0.1379 0.034 Uiso 1 1 calc R . .
N1 N 0.7352(4) 0.41027(19) 0.03778(13) 0.0237(11) Uani 1 1 d . . .
C37 C 0.7377(5) 0.4665(2) 0.02515(16) 0.0243(13) Uani 1 1 d . . .
C38 C 0.8134(5) 0.4883(3) -0.00494(18) 0.0336(15) Uani 1 1 d . . .
H38 H 0.8094 0.5279 -0.0140 0.040 Uiso 1 1 calc R . .
C39 C 0.8965(5) 0.4496(3) -0.02167(18) 0.0400(16) Uani 1 1 d . . .
H39 H 0.9519 0.4628 -0.0424 0.048 Uiso 1 1 calc R . .
C40 C 0.8987(5) 0.3927(3) -0.00834(18) 0.0348(15) Uani 1 1 d . . .
H40 H 0.9570 0.3665 -0.0193 0.042 Uiso 1 1 calc R . .
C41 C 0.8163(4) 0.3733(3) 0.02098(17) 0.0283(14) Uani 1 1 d . . .
H41 H 0.8166 0.3333 0.0295 0.034 Uiso 1 1 calc R . .
N2 N 0.6472(4) 0.49804(19) 0.04867(13) 0.0250(11) Uani 1 1 d . . .
H2A H 0.5872 0.5125 0.0317 0.030 Uiso 1 1 calc R . .
H2B H 0.6778 0.5271 0.0658 0.030 Uiso 1 1 calc R . .

loop_
_atom_site_aniso_label
_atom_site_aniso_U_11
_atom_site_aniso_U_22
_atom_site_aniso_U_33
_atom_site_aniso_U_23
_atom_site_aniso_U_13
_atom_site_aniso_U_12
Ru 0.0148(2) 0.0198(2) 0.0203(2) -0.00091(19) 0.00085(19) 0.0008(2)
Cl1 0.0220(7) 0.0288(8) 0.0231(7) -0.0014(6) -0.0036(5) 0.0008(6)
Cl2 0.0185(7) 0.0319(8) 0.0312(8) -0.0050(7) -0.0041(6) -0.0015(6)
P1 0.0206(7) 0.0209(8) 0.0225(8) -0.0007(6) -0.0005(7) 0.0020(7)
P2 0.0153(7) 0.0253(9) 0.0197(8) -0.0023(6) 0.0010(6) 0.0004(6)
C1 0.028(3) 0.016(3) 0.030(3) -0.002(2) 0.006(3) -0.002(2)
C2 0.059(5) 0.039(4) 0.039(4) -0.014(3) -0.011(3) 0.016(4)
C3 0.061(5) 0.064(5) 0.063(5) -0.033(4) -0.030(4) 0.040(4)
C4 0.050(4) 0.044(4) 0.048(5) -0.027(3) 0.002(4) 0.004(4)
C5 0.066(5) 0.030(4) 0.029(4) -0.007(3) 0.004(3) 0.002(3)
C6 0.045(4) 0.026(3) 0.023(3) -0.003(2) -0.002(3) 0.009(3)
C7 0.031(3) 0.027(3) 0.023(3) 0.003(3) -0.002(3) -0.005(3)
C8 0.042(4) 0.053(5) 0.053(4) -0.017(3) 0.005(3) -0.026(4)
C9 0.064(5) 0.083(6) 0.059(5) -0.027(4) 0.003(4) -0.049(5)
C10 0.042(4) 0.077(6) 0.045(5) 0.014(4) -0.003(3) -0.021(4)
C11 0.036(4) 0.042(4) 0.037(4) 0.004(3) 0.010(3) -0.002(3)
C12 0.037(4) 0.032(4) 0.033(4) -0.001(3) 0.005(3) -0.008(3)
C13 0.034(3) 0.024(3) 0.023(3) -0.001(3) -0.004(3) 0.008(3)
C14 0.033(4) 0.021(3) 0.041(4) -0.002(3) -0.010(3) 0.008(3)
C15 0.036(4) 0.033(4) 0.052(4) -0.005(3) -0.018(3) 0.010(3)
C16 0.061(5) 0.039(4) 0.052(5) -0.005(3) -0.031(4) 0.017(4)
C17 0.072(5) 0.038(4) 0.031(4) 0.000(3) -0.007(4) 0.007(4)
C18 0.044(4) 0.036(4) 0.031(4) 0.000(3) -0.004(3) -0.001(3)
C19 0.018(3) 0.025(3) 0.033(3) -0.004(3) 0.004(2) 0.003(3)
C20 0.038(4) 0.029(4) 0.035(4) -0.005(3) -0.002(3) -0.006(3)
C21 0.035(4) 0.031(4) 0.066(5) -0.014(3) -0.004(3) 0.000(3)
C22 0.046(4) 0.024(4) 0.063(5) -0.003(3) 0.019(4) -0.001(3)
C23 0.039(4) 0.032(4) 0.046(4) 0.003(3) 0.017(3) 0.007(3)
C24 0.031(3) 0.028(3) 0.032(3) 0.001(3) 0.004(3) 0.002(2)
C25 0.011(3) 0.027(3) 0.023(3) -0.004(2) 0.002(2) -0.006(2)
C26 0.033(4) 0.071(5) 0.024(4) -0.001(3) 0.000(3) 0.004(3)
C27 0.037(4) 0.085(6) 0.034(4) -0.006(4) 0.012(3) -0.007(4)
C28 0.047(4) 0.051(5) 0.027(4) 0.003(3) 0.001(3) -0.022(3)
C29 0.039(4) 0.039(4) 0.029(3) 0.006(3) -0.006(3) -0.010(3)
C30 0.034(4) 0.032(4) 0.032(4) -0.004(3) 0.002(3) -0.003(3)
C31 0.016(3) 0.038(4) 0.022(3) 0.008(3) 0.002(2) -0.004(3)
C32 0.022(3) 0.033(3) 0.028(3) 0.005(3) 0.004(2) 0.002(3)
C33 0.019(3) 0.044(4) 0.038(4) -0.002(3) -0.005(3) -0.011(3)
C34 0.016(3) 0.074(5) 0.034(4) 0.005(3) 0.001(3) -0.006(3)
C35 0.021(3) 0.052(4) 0.037(4) 0.005(3) 0.004(3) 0.004(3)
C36 0.023(3) 0.034(4) 0.028(3) -0.004(3) 0.003(3) 0.009(3)
N1 0.020(2) 0.026(3) 0.026(3) 0.000(2) -0.003(2) -0.004(2)
C37 0.021(3) 0.029(3) 0.023(3) 0.004(3) -0.002(2) -0.001(3)
C38 0.025(3) 0.043(4) 0.033(4) 0.015(3) 0.007(3) 0.003(3)
C39 0.032(4) 0.061(5) 0.027(3) 0.006(3) 0.007(3) 0.001(4)
C40 0.020(3) 0.048(4) 0.036(4) -0.005(3) 0.007(3) 0.010(3)
C41 0.014(3) 0.035(4) 0.036(4) -0.004(3) 0.001(3) 0.005(3)
N2 0.018(2) 0.030(3) 0.027(3) -0.002(2) -0.005(2) -0.002(2)

loop_
_atom_type_symbol
_atom_type_description
_atom_type_scat_dispersion_real
_atom_type_scat_dispersion_imag
_atom_type_scat_source
C C 0.0033 0.0016 'International Tables Vol C Tables 4.2.6.8 and 6.1.1.4'
H H 0.0000 0.0000 'International Tables Vol C Tables 4.2.6.8 and 6.1.1.4'
N N 0.0061 0.0033 'International Tables Vol C Tables 4.2.6.8 and 6.1.1.4'
P P 0.1023 0.0942 'International Tables Vol C Tables 4.2.6.8 and 6.1.1.4'
Cl Cl 0.1484 0.1585 'International Tables Vol C Tables 4.2.6.8 and 6.1.1.4'
Ru Ru -1.2594 0.8363 'International Tables Vol C Tables 4.2.6.8 and 6.1.1.4'

loop_
_geom_angle_atom_site_label_1
_geom_angle_atom_site_label_2
_geom_angle_atom_site_label_3
_geom_angle
_geom_angle_site_symmetry_1
_geom_angle_site_symmetry_3
_geom_angle_publ_flag
N1 Ru N2 62.34(16) . . ?
N1 Ru P1 98.30(12) . . ?
N2 Ru P1 160.64(12) . . ?
N1 Ru P2 161.30(12) . . ?
N2 Ru P2 99.23(12) . . ?
P1 Ru P2 100.08(5) . . ?
N1 Ru Cl2 85.12(11) . . ?
N2 Ru Cl2 79.65(12) . . ?
P1 Ru Cl2 99.59(5) . . ?
P2 Ru Cl2 88.48(5) . . ?
N1 Ru Cl1 88.85(11) . . ?
N2 Ru Cl1 82.77(12) . . ?
P1 Ru Cl1 97.78(5) . . ?
P2 Ru Cl1 92.01(5) . . ?
Cl2 Ru Cl1 162.26(5) . . ?
C13 P1 C7 102.97(18) . . ?
C13 P1 C1 99.28(17) . . ?
C7 P1 C1 100.16(18) . . ?
C13 P1 Ru 116.71(13) . . ?
C7 P1 Ru 122.28(14) . . ?
C1 P1 Ru 111.94(13) . . ?
C19 P2 C31 100.90(17) . . ?
C19 P2 C25 102.18(18) . . ?
C31 P2 C25 102.17(17) . . ?
C19 P2 Ru 105.46(13) . . ?
C31 P2 Ru 120.49(13) . . ?
C25 P2 Ru 122.24(13) . . ?
C2 C1 C6 120.0 . . ?
C2 C1 P1 121.2(2) . . ?
C6 C1 P1 118.8(2) . . ?
C3 C2 C1 120.0 . . ?
C3 C2 H2 120.0 . . ?
C1 C2 H2 120.0 . . ?
C4 C3 C2 120.0 . . ?
C4 C3 H3 120.0 . . ?
C2 C3 H3 120.0 . . ?
C3 C4 C5 120.0 . . ?
C3 C4 H4 120.0 . . ?
C5 C4 H4 120.0 . . ?
C6 C5 C4 120.0 . . ?
C6 C5 H5 120.0 . . ?
C4 C5 H5 120.0 . . ?
C5 C6 C1 120.0 . . ?
C5 C6 H6 120.0 . . ?
C1 C6 H6 120.0 . . ?
C8 C7 C12 120.0 . . ?
C8 C7 P1 120.8(2) . . ?
C12 C7 P1 119.1(2) . . ?
C9 C8 C7 120.0 . . ?
C9 C8 H8 120.0 . . ?
C7 C8 H8 120.0 . . ?
C10 C9 C8 120.0 . . ?
C10 C9 H9 120.0 . . ?
C8 C9 H9 120.0 . . ?
C9 C10 C11 120.0 . . ?
C9 C10 H10 120.0 . . ?
C11 C10 H10 120.0 . . ?
C12 C11 C10 120.0 . . ?
C12 C11 H11 120.0 . . ?
C10 C11 H11 120.0 . . ?
C11 C12 C7 120.0 . . ?
C11 C12 H12 120.0 . . ?
C7 C12 H12 120.0 . . ?
C14 C13 C18 120.0 . . ?
C14 C13 P1 116.1(2) . . ?
C18 C13 P1 123.8(2) . . ?
C13 C14 C15 120.0 . . ?
C13 C14 H14 120.0 . . ?
C15 C14 H14 120.0 . . ?
C16 C15 C14 120.0 . . ?
C16 C15 H15 120.0 . . ?
C14 C15 H15 120.0 . . ?
C15 C16 C17 120.0 . . ?
C15 C16 H16 120.0 . . ?
C17 C16 H16 120.0 . . ?
C18 C17 C16 120.0 . . ?
C18 C17 H17 120.0 . . ?
C16 C17 H17 120.0 . . ?
C17 C18 C13 120.0 . . ?
C17 C18 H18 120.0 . . ?
C13 C18 H18 120.0 . . ?
C20 C19 C24 120.0 . . ?
C20 C19 P2 121.6(2) . . ?
C24 C19 P2 118.2(2) . . ?
C19 C20 C21 120.0 . . ?
C19 C20 H20 120.0 . . ?
C21 C20 H20 120.0 . . ?
C22 C21 C20 120.0 . . ?
C22 C21 H21 120.0 . . ?
C20 C21 H21 120.0 . . ?
C21 C22 C23 120.0 . . ?
C21 C22 H22 120.0 . . ?
C23 C22 H22 120.0 . . ?
C22 C23 C24 120.0 . . ?
C22 C23 H23 120.0 . . ?
C24 C23 H23 120.0 . . ?
C23 C24 C19 120.0 . . ?
C23 C24 H24 120.0 . . ?
C19 C24 H24 120.0 . . ?
C26 C25 C30 120.0 . . ?
C26 C25 P2 119.9(2) . . ?
C30 C25 P2 120.1(2) . . ?
C25 C26 C27 120.0 . . ?
C25 C26 H26 120.0 . . ?
C27 C26 H26 120.0 . . ?
C28 C27 C26 120.0 . . ?
C28 C27 H27 120.0 . . ?
C26 C27 H27 120.0 . . ?
C29 C28 C27 120.0 . . ?
C29 C28 H28 120.0 . . ?
C27 C28 H28 120.0 . . ?
C28 C29 C30 120.0 . . ?
C28 C29 H29 120.0 . . ?
C30 C29 H29 120.0 . . ?
C29 C30 C25 120.0 . . ?
C29 C30 H30 120.0 . . ?
C25 C30 H30 120.0 . . ?
C32 C31 C36 120.0 . . ?
C32 C31 P2 118.6(2) . . ?
C36 C31 P2 121.3(2) . . ?
C31 C32 C33 120.0 . . ?
C31 C32 H32 120.0 . . ?
C33 C32 H32 120.0 . . ?
C32 C33 C34 120.0 . . ?
C32 C33 H33 120.0 . . ?
C34 C33 H33 120.0 . . ?
C35 C34 C33 120.0 . . ?
C35 C34 H34 120.0 . . ?
C33 C34 H34 120.0 . . ?
C34 C35 C36 120.0 . . ?
C34 C35 H35 120.0 . . ?
C36 C35 H35 120.0 . . ?
C35 C36 C31 120.0 . . ?
C35 C36 H36 120.0 . . ?
C31 C36 H36 120.0 . . ?
C41 N1 C37 117.9(5) . . ?
C41 N1 Ru 144.2(4) . . ?
C37 N1 Ru 97.7(3) . . ?
N1 C37 C38 124.4(5) . . ?
N1 C37 N2 108.0(4) . . ?
C38 C37 N2 127.6(5) . . ?
C37 C38 C39 116.7(6) . . ?
C37 C38 H38 121.6 . . ?
C39 C38 H38 121.6 . . ?
C40 C39 C38 120.1(6) . . ?
C40 C39 H39 120.0 . . ?
C38 C39 H39 120.0 . . ?
C39 C40 C41 119.9(6) . . ?
C39 C40 H40 120.0 . . ?
C41 C40 H40 120.0 . . ?
N1 C41 C40 120.8(6) . . ?
N1 C41 H41 119.6 . . ?
C40 C41 H41 119.6 . . ?
C37 N2 Ru 92.0(3) . . ?
C37 N2 H2A 113.3 . . ?
Ru N2 H2A 113.3 . . ?
C37 N2 H2B 113.3 . . ?
Ru N2 H2B 113.3 . . ?
H2A N2 H2B 110.6 . . ?

loop_
_geom_bond_atom_site_label_1
_geom_bond_atom_site_label_2
_geom_bond_distance
_geom_bond_site_symmetry_2
_geom_bond_publ_flag
Ru N1 2.151(4) . ?
Ru N2 2.212(4) . ?
Ru P1 2.2868(15) . ?
Ru P2 2.2958(14) . ?
Ru Cl2 2.4116(14) . ?
Ru Cl1 2.4226(13) . ?
P1 C13 1.846(3) . ?
P1 C7 1.856(3) . ?
P1 C1 1.860(3) . ?
P2 C19 1.838(3) . ?
P2 C31 1.850(3) . ?
P2 C25 1.853(3) . ?
C1 C2 1.3900 . ?
C1 C6 1.3900 . ?
C2 C3 1.3900 . ?
C2 H2 0.9500 . ?
C3 C4 1.3900 . ?
C3 H3 0.9500 . ?
C4 C5 1.3900 . ?
C4 H4 0.9500 . ?
C5 C6 1.3900 . ?
C5 H5 0.9500 . ?
C6 H6 0.9500 . ?
C7 C8 1.3900 . ?
C7 C12 1.3900 . ?
C8 C9 1.3900 . ?
C8 H8 0.9500 . ?
C9 C10 1.3900 . ?
C9 H9 0.9500 . ?
C10 C11 1.3900 . ?
C10 H10 0.9500 . ?
C11 C12 1.3900 . ?
C11 H11 0.9500 . ?
C12 H12 0.9500 . ?
C13 C14 1.3900 . ?
C13 C18 1.3900 . ?
C14 C15 1.3900 . ?
C14 H14 0.9500 . ?
C15 C16 1.3900 . ?
C15 H15 0.9500 . ?
C16 C17 1.3900 . ?
C16 H16 0.9500 . ?
C17 C18 1.3900 . ?
C17 H17 0.9500 . ?
C18 H18 0.9500 . ?
C19 C20 1.3900 . ?
C19 C24 1.3900 . ?
C20 C21 1.3900 . ?
C20 H20 0.9500 . ?
C21 C22 1.3900 . ?
C21 H21 0.9500 . ?
C22 C23 1.3900 . ?
C22 H22 0.9500 . ?
C23 C24 1.3900 . ?
C23 H23 0.9500 . ?
C24 H24 0.9500 . ?
C25 C26 1.3900 . ?
C25 C30 1.3900 . ?
C26 C27 1.3900 . ?
C26 H26 0.9500 . ?
C27 C28 1.3900 . ?
C27 H27 0.9500 . ?
C28 C29 1.3900 . ?
C28 H28 0.9500 . ?
C29 C30 1.3900 . ?
C29 H29 0.9500 . ?
C30 H30 0.9500 . ?
C31 C32 1.3900 . ?
C31 C36 1.3900 . ?
C32 C33 1.3900 . ?
C32 H32 0.9500 . ?
C33 C34 1.3900 . ?
C33 H33 0.9500 . ?
C34 C35 1.3900 . ?
C34 H34 0.9500 . ?
C35 C36 1.3900 . ?
C35 H35 0.9500 . ?
C36 H36 0.9500 . ?
N1 C41 1.348(6) . ?
N1 C37 1.344(7) . ?
C37 C38 1.364(7) . ?
C37 N2 1.447(6) . ?
C38 C39 1.387(8) . ?
C38 H38 0.9500 . ?
C39 C40 1.364(8) . ?
C39 H39 0.9500 . ?
C40 C41 1.378(8) . ?
C40 H40 0.9500 . ?
C41 H41 0.9500 . ?
N2 H2A 0.9200 . ?
N2 H2B 0.9200 . ?

loop_
_geom_hbond_atom_site_label_D
_geom_hbond_atom_site_label_H
_geom_hbond_atom_site_label_A
_geom_hbond_distance_DH
_geom_hbond_distance_HA
_geom_hbond_distance_DA
_geom_hbond_angle_DHA
_geom_hbond_site_symmetry_A
N2 H2A Cl1 0.92 2.61 3.371(4) 141.0 5_665

loop_
_geom_torsion_atom_site_label_1
_geom_torsion_atom_site_label_2
_geom_torsion_atom_site_label_3
_geom_torsion_atom_site_label_4
_geom_torsion
_geom_torsion_site_symmetry_1
_geom_torsion_site_symmetry_2
_geom_torsion_site_symmetry_3
_geom_torsion_site_symmetry_4
_geom_torsion_publ_flag
N1 Ru P1 C13 83.95(18) . . . . ?
N2 Ru P1 C13 83.6(4) . . . . ?
P2 Ru P1 C13 -92.62(15) . . . . ?
Cl2 Ru P1 C13 -2.47(15) . . . . ?
Cl1 Ru P1 C13 173.92(14) . . . . ?
N1 Ru P1 C7 -148.10(18) . . . . ?
N2 Ru P1 C7 -148.4(4) . . . . ?
P2 Ru P1 C7 35.33(16) . . . . ?
Cl2 Ru P1 C7 125.48(15) . . . . ?
Cl1 Ru P1 C7 -58.13(15) . . . . ?
N1 Ru P1 C1 -29.45(18) . . . . ?
N2 Ru P1 C1 -29.8(4) . . . . ?
P2 Ru P1 C1 153.97(14) . . . . ?
Cl2 Ru P1 C1 -115.87(14) . . . . ?
Cl1 Ru P1 C1 60.52(15) . . . . ?
N1 Ru P2 C19 -3.0(4) . . . . ?
N2 Ru P2 C19 -12.40(17) . . . . ?
P1 Ru P2 C19 166.33(13) . . . . ?
Cl2 Ru P2 C19 66.86(13) . . . . ?
Cl1 Ru P2 C19 -95.40(13) . . . . ?
N1 Ru P2 C31 110.0(4) . . . . ?
N2 Ru P2 C31 100.58(18) . . . . ?
P1 Ru P2 C31 -80.68(15) . . . . ?
Cl2 Ru P2 C31 179.84(15) . . . . ?
Cl1 Ru P2 C31 17.58(15) . . . . ?
N1 Ru P2 C25 -118.7(4) . . . . ?
N2 Ru P2 C25 -128.08(19) . . . . ?
P1 Ru P2 C25 50.66(16) . . . . ?
Cl2 Ru P2 C25 -48.82(16) . . . . ?
Cl1 Ru P2 C25 148.93(16) . . . . ?
C13 P1 C1 C2 10.7(3) . . . . ?
C7 P1 C1 C2 -94.3(3) . . . . ?
Ru P1 C1 C2 134.6(2) . . . . ?
C13 P1 C1 C6 -167.8(2) . . . . ?
C7 P1 C1 C6 87.1(2) . . . . ?
Ru P1 C1 C6 -44.0(2) . . . . ?
C6 C1 C2 C3 0.0 . . . . ?
P1 C1 C2 C3 -178.5(3) . . . . ?
C1 C2 C3 C4 0.0 . . . . ?
C2 C3 C4 C5 0.0 . . . . ?
C3 C4 C5 C6 0.0 . . . . ?
C4 C5 C6 C1 0.0 . . . . ?
C2 C1 C6 C5 0.0 . . . . ?
P1 C1 C6 C5 178.6(3) . . . . ?
C13 P1 C7 C8 -117.0(2) . . . . ?
C1 P1 C7 C8 -15.0(3) . . . . ?
Ru P1 C7 C8 109.2(2) . . . . ?
C13 P1 C7 C12 66.0(3) . . . . ?
C1 P1 C7 C12 168.1(2) . . . . ?
Ru P1 C7 C12 -67.7(3) . . . . ?
C12 C7 C8 C9 0.0 . . . . ?
P1 C7 C8 C9 -176.9(3) . . . . ?
C7 C8 C9 C10 0.0 . . . . ?
C8 C9 C10 C11 0.0 . . . . ?
C9 C10 C11 C12 0.0 . . . . ?
C10 C11 C12 C7 0.0 . . . . ?
C8 C7 C12 C11 0.0 . . . . ?
P1 C7 C12 C11 177.0(3) . . . . ?
C7 P1 C13 C14 176.3(2) . . . . ?
C1 P1 C13 C14 73.6(2) . . . . ?
Ru P1 C13 C14 -46.8(2) . . . . ?
C7 P1 C13 C18 -0.3(3) . . . . ?
C1 P1 C13 C18 -103.1(2) . . . . ?
Ru P1 C13 C18 136.53(18) . . . . ?
C18 C13 C14 C15 0.0 . . . . ?
P1 C13 C14 C15 -176.8(3) . . . . ?
C13 C14 C15 C16 0.0 . . . . ?
C14 C15 C16 C17 0.0 . . . . ?
C15 C16 C17 C18 0.0 . . . . ?
C16 C17 C18 C13 0.0 . . . . ?
C14 C13 C18 C17 0.0 . . . . ?
P1 C13 C18 C17 176.5(3) . . . . ?
C31 P2 C19 C20 131.6(2) . . . . ?
C25 P2 C19 C20 26.4(2) . . . . ?
Ru P2 C19 C20 -102.3(2) . . . . ?
C31 P2 C19 C24 -52.6(2) . . . . ?
C25 P2 C19 C24 -157.7(2) . . . . ?
Ru P2 C19 C24 73.5(2) . . . . ?
C24 C19 C20 C21 0.0 . . . . ?
P2 C19 C20 C21 175.8(3) . . . . ?
C19 C20 C21 C22 0.0 . . . . ?
C20 C21 C22 C23 0.0 . . . . ?
C21 C22 C23 C24 0.0 . . . . ?
C22 C23 C24 C19 0.0 . . . . ?
C20 C19 C24 C23 0.0 . . . . ?
P2 C19 C24 C23 -175.9(3) . . . . ?
C19 P2 C25 C26 71.7(2) . . . . ?
C31 P2 C25 C26 -32.4(2) . . . . ?
Ru P2 C25 C26 -170.95(17) . . . . ?
C19 P2 C25 C30 -108.0(2) . . . . ?
C31 P2 C25 C30 147.9(2) . . . . ?
Ru P2 C25 C30 9.3(3) . . . . ?
C30 C25 C26 C27 0.0 . . . . ?
P2 C25 C26 C27 -179.7(3) . . . . ?
C25 C26 C27 C28 0.0 . . . . ?
C26 C27 C28 C29 0.0 . . . . ?
C27 C28 C29 C30 0.0 . . . . ?
C28 C29 C30 C25 0.0 . . . . ?
C26 C25 C30 C29 0.0 . . . . ?
P2 C25 C30 C29 179.7(3) . . . . ?
C19 P2 C31 C32 154.9(2) . . . . ?
C25 P2 C31 C32 -100.0(2) . . . . ?
Ru P2 C31 C32 39.5(2) . . . . ?
C19 P2 C31 C36 -28.7(2) . . . . ?
C25 P2 C31 C36 76.5(2) . . . . ?
Ru P2 C31 C36 -144.04(16) . . . . ?
C36 C31 C32 C33 0.0 . . . . ?
P2 C31 C32 C33 176.5(3) . . . . ?
C31 C32 C33 C34 0.0 . . . . ?
C32 C33 C34 C35 0.0 . . . . ?
C33 C34 C35 C36 0.0 . . . . ?
C34 C35 C36 C31 0.0 . . . . ?
C32 C31 C36 C35 0.0 . . . . ?
P2 C31 C36 C35 -176.4(3) . . . . ?
N2 Ru N1 C41 175.3(6) . . . . ?
P1 Ru N1 C41 -4.6(6) . . . . ?
P2 Ru N1 C41 164.8(4) . . . . ?
Cl2 Ru N1 C41 94.4(6) . . . . ?
Cl1 Ru N1 C41 -102.3(6) . . . . ?
N2 Ru N1 C37 0.6(3) . . . . ?
P1 Ru N1 C37 -179.2(3) . . . . ?
P2 Ru N1 C37 -9.8(6) . . . . ?
Cl2 Ru N1 C37 -80.2(3) . . . . ?
Cl1 Ru N1 C37 83.1(3) . . . . ?
C41 N1 C37 C38 3.0(8) . . . . ?
Ru N1 C37 C38 179.5(5) . . . . ?
C41 N1 C37 N2 -177.4(4) . . . . ?
Ru N1 C37 N2 -0.9(4) . . . . ?
N1 C37 C38 C39 -3.3(9) . . . . ?
N2 C37 C38 C39 177.1(5) . . . . ?
C37 C38 C39 C40 0.9(9) . . . . ?
C38 C39 C40 C41 1.6(9) . . . . ?
C37 N1 C41 C40 -0.2(8) . . . . ?
Ru N1 C41 C40 -174.2(4) . . . . ?
C39 C40 C41 N1 -2.0(9) . . . . ?
N1 C37 N2 Ru 0.9(4) . . . . ?
C38 C37 N2 Ru -179.5(5) . . . . ?
N1 Ru N2 C37 -0.6(3) . . . . ?
P1 Ru N2 C37 -0.2(5) . . . . ?
P2 Ru N2 C37 176.0(3) . . . . ?
Cl2 Ru N2 C37 89.3(3) . . . . ?
Cl1 Ru N2 C37 -93.1(3) . . . . ?
